data_4519039
loop_
_publ_author_name
'Sharma, Nidhi'
'Maciejczyk, Michal'
'Hall, David'
'Li, Wenbo'
'Li\'egeois, Vincent'
'Beljonne, David'
'Olivier, Yoann'
'Robertson, Neil'
'Samuel, Ifor D. W.'
'Zysman-Colman, Eli'

_publ_section_title
;
 Spiro-Based Thermally Activated Delayed Fluorescence Emitters with
 Reduced Nonradiative Decay for High-Quantum-Efficiency, Low-Roll-Off,
 Organic Light-Emitting Diodes.
;
_journal_issue 37
_journal_name_full 'ACS applied materials &amp; interfaces'
_journal_page_first 44628
_journal_page_last 44640
_journal_paper_doi 10.1021/acsami.1c12234
_journal_volume 13
_journal_year 2021
_chemical_formula_moiety '2(C H2 Cl2), C77 H60 N2 O3 P2, 2(C H4 O)'
_chemical_formula_sum 'C81 H72 Cl4 N2 O5 P2'
_chemical_formula_weight 1357.14
_space_group_crystal_system monoclinic
_space_group_IT_number 15
_space_group_name_Hall '-C 2yc'
_space_group_name_H-M_alt 'C 1 2/c 1'
_atom_sites_solution_hydrogens mixed
_atom_sites_solution_primary direct
_audit_creation_date 2017-11-15
_audit_creation_method
;
Olex2 1.2-beta
(compiled 2017.08.10 svn.r3458 for OlexSys, GUI svn.r5381)
;
_cell_angle_alpha 90
_cell_angle_beta 98.619(2)
_cell_angle_gamma 90
_cell_formula_units_Z 4
_cell_length_a 32.3093(8)
_cell_length_b 8.91065(19)
_cell_length_c 24.5282(6)
_cell_measurement_reflns_used 24201
_cell_measurement_temperature 120.0
_cell_measurement_theta_max 29.0820
_cell_measurement_theta_min 3.1700
_cell_volume 6981.8(3)
_computing_cell_refinement 'CrysAlisPro 1.171.38.46 (Rigaku OD, 2015)'
_computing_data_collection 'CrysAlisPro 1.171.38.46 (Rigaku OD, 2015)'
_computing_data_reduction 'CrysAlisPro 1.171.38.46 (Rigaku OD, 2015)'
_computing_molecular_graphics 'Olex2 (Dolomanov et al., 2009)'
_computing_publication_material 'Olex2 (Dolomanov et al., 2009)'
_computing_structure_refinement 'ShelXL (Sheldrick, 2015)'
_computing_structure_solution 'ShelXS (Sheldrick, 2008)'
_diffrn_ambient_environment N~2~
_diffrn_ambient_temperature 120.0
_diffrn_detector 'CCD plate'
_diffrn_detector_area_resol_mean 5.1574
_diffrn_detector_type Atlas
_diffrn_measured_fraction_theta_full 0.998
_diffrn_measured_fraction_theta_max 0.912
_diffrn_measurement_details
;
List of Runs (angles in degrees, time in seconds):

  # Type    Start    End  Width  t~exp~   \w     \q     \k     \f   Frames
--------------------------------------------------------------------------
  1  \w    -88.00  27.00   1.00   15.00    --   -9.43 -19.00 120.00  115
  2  \w    -76.00 -33.00   1.00   15.00    --   -9.43 143.00 -18.12   43
  3  \w    -20.00  30.00   1.00   15.00    --   -9.43 -99.00  30.00   50
  4  \w    -20.00  30.00   1.00   15.00    --   -9.43 -99.00  60.00   50
  5  \w    -84.00 -38.00   1.00   15.00    --   -9.43 153.00-111.09   46
  6  \w    -32.00  63.00   1.00   15.00    --   -9.43  38.00 120.00   95
  7  \w    -20.00  30.00   1.00   15.00    --   -9.43 -99.00-180.00   50
  8  \w    -88.00  27.00   1.00   15.00    --   -9.43 -19.00  30.00  115
  9  \w      0.00  26.00   1.00   15.00    --   -9.43 -99.00  90.00   26
 10  \w    -55.00 -28.00   1.00   15.00    --   10.84 -38.00  90.00   27
;
_diffrn_measurement_device 'four-circle diffractometer'
_diffrn_measurement_device_type 'Rigaku Oxford Diffraction SuperNova'
_diffrn_measurement_method '\w scans'
_diffrn_orient_matrix_type 'CrysAlisPro convention (1999,Acta A55,543-557)'
_diffrn_orient_matrix_UB_11 -0.0199936000
_diffrn_orient_matrix_UB_12 0.0158849000
_diffrn_orient_matrix_UB_13 0.0072458000
_diffrn_orient_matrix_UB_21 0.0080472000
_diffrn_orient_matrix_UB_22 -0.0118635000
_diffrn_orient_matrix_UB_23 0.0281909000
_diffrn_orient_matrix_UB_31 0.0053596000
_diffrn_orient_matrix_UB_32 0.0770765000
_diffrn_orient_matrix_UB_33 0.0028542000
_diffrn_radiation_monochromator mirror
_diffrn_radiation_probe x-ray
_diffrn_radiation_type MoK\a
_diffrn_radiation_wavelength 0.71073
_diffrn_reflns_av_R_equivalents 0.0505
_diffrn_reflns_av_unetI/netI 0.0372
_diffrn_reflns_Laue_measured_fraction_full 0.998
_diffrn_reflns_Laue_measured_fraction_max 0.912
_diffrn_reflns_limit_h_max 43
_diffrn_reflns_limit_h_min -42
_diffrn_reflns_limit_k_max 11
_diffrn_reflns_limit_k_min -12
_diffrn_reflns_limit_l_max 33
_diffrn_reflns_limit_l_min -31
_diffrn_reflns_number 60686
_diffrn_reflns_point_group_measured_fraction_full 0.998
_diffrn_reflns_point_group_measured_fraction_max 0.912
_diffrn_reflns_theta_full 25.242
_diffrn_reflns_theta_max 29.585
_diffrn_reflns_theta_min 2.962
_diffrn_source 'micro-focus sealed X-ray tube'
_diffrn_source_type 'SuperNova (Mo) X-ray Source'
_exptl_absorpt_coefficient_mu 0.270
_exptl_absorpt_correction_T_max 1.000
_exptl_absorpt_correction_T_min 0.675
_exptl_absorpt_correction_type gaussian
_exptl_absorpt_process_details
;
CrysAlisPro 1.171.38.46 (Rigaku Oxford Diffraction, 2015)
Numerical absorption correction based on gaussian integration over
			a multifaceted crystal model
Empirical absorption correction using spherical harmonics,
 implemented in SCALE3 ABSPACK scaling algorithm.
;
_exptl_crystal_colour 'pale yellow'
_exptl_crystal_density_diffrn 1.291
_exptl_crystal_description block
_exptl_crystal_F_000 2840
_exptl_crystal_recrystallization_method
'The material was recrystallised from a mixture of methanol and dichloromethane by solvent layering'
_exptl_crystal_size_max 0.505
_exptl_crystal_size_mid 0.176
_exptl_crystal_size_min 0.099
_refine_diff_density_max 0.571
_refine_diff_density_min -0.582
_refine_diff_density_rms 0.061
_refine_ls_extinction_method none
_refine_ls_goodness_of_fit_ref 1.060
_refine_ls_hydrogen_treatment mixed
_refine_ls_matrix_type full
_refine_ls_number_parameters 450
_refine_ls_number_reflns 8947
_refine_ls_number_restraints 26
_refine_ls_restrained_S_all 1.061
_refine_ls_R_factor_all 0.0709
_refine_ls_R_factor_gt 0.0556
_refine_ls_shift/su_max 0.000
_refine_ls_shift/su_mean 0.000
_refine_ls_structure_factor_coef Fsqd
_refine_ls_weighting_details 'w=1/[\s^2^(Fo^2^)+(0.0471P)^2^+15.4449P] where P=(Fo^2^+2Fc^2^)/3'
_refine_ls_weighting_scheme calc
_refine_ls_wR_factor_gt 0.1283
_refine_ls_wR_factor_ref 0.1362
_reflns_Friedel_coverage 0.000
_reflns_number_gt 7341
_reflns_number_total 8947
_reflns_threshold_expression 'I > 2\s(I)'
_cod_data_source_file am1c12234_si_003.cif
_cod_data_source_block nr17027
_cod_database_code 4519039
_shelx_shelxl_version_number 2017/1
_chemical_oxdiff_formula 'C77 H60 N2 O3 P2'
_chemical_oxdiff_usercomment '@ 120 K M82'
_shelx_space_group_comment
;
The symmetry employed for this shelxl refinement is uniquely defined
by the following loop, which should always be used as a source of
symmetry information in preference to the above space-group names.
They are only intended as comments.
;
_reflns_odcompleteness_completeness 99.78
_reflns_odcompleteness_iscentric 1
_reflns_odcompleteness_theta 26.32
_olex2_refinement_description
;
1. Fixed Uiso
 At 1.2 times of:
  All C(H) groups, All C(H,H,H,H) groups, All O(H) groups
 At 1.5 times of:
  All C(H,H,H) groups
2. Restrained distances
 O3-H3A
 0.84 with sigma of 0.02
 Cl2-Cl1 \\sim Cl1A-Cl2A
 with sigma of 0.04
 C40-Cl2 \\sim C40-Cl1 \\sim C40-Cl1A \\sim C40-Cl2A
 with sigma of 0.02
3. Rigid body (RIGU) restrains
 Cl1, Cl2, C40
 with sigma for 1-2 distances of 0.004 and sigma for 1-3 distances of 0.004
 Cl1A, Cl2A, C40
 with sigma for 1-2 distances of 0.004 and sigma for 1-3 distances of 0.004
4. Others
 Sof(Cl1A)=Sof(Cl2A)=Sof(H40C)=Sof(H40D)=1-FVAR(1)
 Sof(Cl1)=Sof(Cl2)=Sof(H40A)=Sof(H40B)=FVAR(1)
5.a Secondary CH2 refined with riding coordinates:
 C40(H40A,H40B), C40(H40C,H40D)
5.b Aromatic/amide H refined with riding coordinates:
 C3(H3), C5(H5), C6(H6), C9(H9), C10(H10), C12(H12), C13(H13), C16(H16),
 C17(H17), C19(H19), C20(H20), C23(H23), C25(H25), C26(H26), C29(H29), C30(H30),
  C31(H31), C32(H32), C33(H33), C35(H35), C36(H36), C37(H37), C38(H38), C39(H39)
5.c Idealised Me refined as rotating group:
 C14(H14A,H14B,H14C), C21(H21A,H21B,H21C), C41(H41A,H41B,H41C)
;
_olex2_date_sample_data_collection 2017-11-14
_olex2_date_sample_submission 2017-11-10
_olex2_diffrn_ambient_temperature_device 'Oxford Cryosystems Cryostream 700+'
_olex2_exptl_crystal_mounting_method 'The crystal was mounted on a MITIGEN holder in Paratone oil'
_olex2_submission_original_sample_id SFX-POMeDPA
_olex2_submission_special_instructions 'No special instructions were received'
_oxdiff_exptl_absorpt_empirical_details
;
Empirical correction (ABSPACK) includes:
- Absorption correction using spherical harmonics
- Frame scaling
;
_oxdiff_exptl_absorpt_empirical_full_max 1.333
_oxdiff_exptl_absorpt_empirical_full_min 0.700

loop_
_space_group_symop_operation_xyz
'x, y, z'
'-x, y, -z+1/2'
'x+1/2, y+1/2, z'
'-x+1/2, y+1/2, -z+1/2'
'-x, -y, -z'
'x, -y, z-1/2'
'-x+1/2, -y+1/2, -z'
'x+1/2, -y+1/2, z-1/2'

loop_
_atom_site_label
_atom_site_type_symbol
_atom_site_fract_x
_atom_site_fract_y
_atom_site_fract_z
_atom_site_U_iso_or_equiv
_atom_site_adp_type
_atom_site_occupancy
_atom_site_site_symmetry_order
_atom_site_calc_flag
_atom_site_refinement_flags_posn
_atom_site_refinement_flags_adp
_atom_site_refinement_flags_occupancy
_atom_site_disorder_assembly
_atom_site_disorder_group
Cl1 Cl 0.20151(18) 0.4596(9) 0.2117(4) 0.100(2) Uani 0.50(2) 1 d D U . A 1
Cl1A Cl 0.20238(17) 0.4699(5) 0.2022(3) 0.0624(12) Uani 0.50(2) 1 d D U . A 2
Cl2 Cl 0.11441(13) 0.5331(5) 0.21904(19) 0.0387(10) Uani 0.50(2) 1 d D U . A 1
Cl2A Cl 0.1185(3) 0.5061(14) 0.2238(3) 0.0819(15) Uani 0.50(2) 1 d D U . A 2
C40 C 0.15321(8) 0.5319(4) 0.17664(11) 0.0472(7) Uani 1 1 d D U . . .
H40A H 0.157620 0.635428 0.164044 0.057 Uiso 0.50(2) 1 calc R . . A 1
H40B H 0.143810 0.469630 0.143682 0.057 Uiso 0.50(2) 1 calc R . . A 1
H40C H 0.142807 0.476888 0.142245 0.057 Uiso 0.50(2) 1 calc R . . A 2
H40D H 0.154440 0.639862 0.167499 0.057 Uiso 0.50(2) 1 calc R . . A 2
P1 P 0.09915(2) 0.10886(5) 0.10133(2) 0.01577(11) Uani 1 1 d . . . . .
O1 O 0.000000 0.57098(18) 0.250000 0.0164(4) Uani 1 2 d S T P . .
O2 O 0.10574(5) 0.27515(15) 0.10325(5) 0.0220(3) Uani 1 1 d . . . . .
N1 N 0.12438(5) 0.28033(17) 0.39461(6) 0.0191(3) Uani 1 1 d . . . . .
C1 C 0.000000 0.2411(3) 0.250000 0.0116(4) Uani 1 2 d S T P . .
C2 C 0.03123(6) 0.33701(19) 0.28746(7) 0.0128(3) Uani 1 1 d . . . . .
C3 C 0.06258(6) 0.26951(19) 0.32462(7) 0.0151(3) Uani 1 1 d . . . . .
H3 H 0.063790 0.163084 0.326535 0.018 Uiso 1 1 calc R . . . .
C4 C 0.09223(6) 0.3530(2) 0.35907(7) 0.0157(3) Uani 1 1 d . . . . .
C5 C 0.08927(6) 0.5106(2) 0.35630(7) 0.0184(4) Uani 1 1 d . . . . .
H5 H 0.108936 0.570274 0.379512 0.022 Uiso 1 1 calc R . . . .
C6 C 0.05812(6) 0.57902(19) 0.32021(7) 0.0172(4) Uani 1 1 d . . . . .
H6 H 0.056272 0.685399 0.318893 0.021 Uiso 1 1 calc R . . . .
C7 C 0.02933(6) 0.49236(19) 0.28568(7) 0.0139(3) Uani 1 1 d . . . . .
C8 C 0.14929(6) 0.3611(2) 0.43793(7) 0.0179(4) Uani 1 1 d . . . . .
C9 C 0.19266(6) 0.3612(2) 0.44228(8) 0.0246(4) Uani 1 1 d . . . . .
H9 H 0.205892 0.302283 0.417592 0.029 Uiso 1 1 calc R . . . .
C10 C 0.21686(7) 0.4467(3) 0.48250(9) 0.0296(5) Uani 1 1 d . . . . .
H10 H 0.246486 0.444954 0.485083 0.036 Uiso 1 1 calc R . . . .
C11 C 0.19843(7) 0.5346(2) 0.51889(8) 0.0250(4) Uani 1 1 d . . . . .
C12 C 0.15513(7) 0.5296(2) 0.51540(8) 0.0226(4) Uani 1 1 d . . . . .
H12 H 0.141948 0.587036 0.540535 0.027 Uiso 1 1 calc R . . . .
C13 C 0.13059(6) 0.4423(2) 0.47592(8) 0.0202(4) Uani 1 1 d . . . . .
H13 H 0.101110 0.438461 0.474996 0.024 Uiso 1 1 calc R . . . .
C14 C 0.22437(8) 0.6318(3) 0.56144(10) 0.0410(6) Uani 1 1 d . . . . .
H14A H 0.241635 0.700063 0.543042 0.061 Uiso 1 1 calc GR . . . .
H14B H 0.242499 0.568079 0.587447 0.061 Uiso 1 1 calc GR . . . .
H14C H 0.205805 0.690306 0.581432 0.061 Uiso 1 1 calc GR . . . .
C15 C 0.13930(6) 0.1370(2) 0.38012(8) 0.0182(4) Uani 1 1 d . . . . .
C16 C 0.14887(7) 0.1083(2) 0.32766(8) 0.0283(5) Uani 1 1 d . . . . .
H16 H 0.144853 0.183950 0.300096 0.034 Uiso 1 1 calc R . . . .
C17 C 0.16432(8) -0.0315(3) 0.31575(9) 0.0335(5) Uani 1 1 d . . . . .
H17 H 0.170276 -0.050416 0.279606 0.040 Uiso 1 1 calc R . . . .
C18 C 0.17133(7) -0.1443(2) 0.35508(9) 0.0277(5) Uani 1 1 d . . . . .
C19 C 0.16134(7) -0.1145(2) 0.40703(9) 0.0266(4) Uani 1 1 d . . . . .
H19 H 0.165556 -0.190070 0.434630 0.032 Uiso 1 1 calc R . . . .
C20 C 0.14523(7) 0.0242(2) 0.41950(8) 0.0233(4) Uani 1 1 d . . . . .
H20 H 0.138258 0.041769 0.455233 0.028 Uiso 1 1 calc R . . . .
C21 C 0.19026(8) -0.2927(3) 0.34203(11) 0.0389(6) Uani 1 1 d . . . . .
H21A H 0.196808 -0.351845 0.375919 0.058 Uiso 1 1 calc GR . . . .
H21B H 0.215983 -0.274685 0.326343 0.058 Uiso 1 1 calc GR . . . .
H21C H 0.170268 -0.347945 0.315361 0.058 Uiso 1 1 calc GR . . . .
C22 C 0.02274(5) 0.13229(18) 0.21674(7) 0.0118(3) Uani 1 1 d . . . . .
C23 C 0.04866(6) 0.16874(19) 0.17877(7) 0.0138(3) Uani 1 1 d . . . . .
H23 H 0.053879 0.270738 0.170806 0.017 Uiso 1 1 calc R . . . .
C24 C 0.06706(6) 0.0534(2) 0.15230(7) 0.0146(3) Uani 1 1 d . . . . .
C25 C 0.05985(6) -0.0964(2) 0.16540(7) 0.0171(4) Uani 1 1 d . . . . .
H25 H 0.073123 -0.174388 0.148049 0.020 Uiso 1 1 calc R . . . .
C26 C 0.03352(6) -0.13276(19) 0.20346(7) 0.0161(4) Uani 1 1 d . . . . .
H26 H 0.028576 -0.234717 0.211797 0.019 Uiso 1 1 calc R . . . .
C27 C 0.01440(6) -0.01715(18) 0.22933(7) 0.0129(3) Uani 1 1 d . . . . .
C28 C 0.14783(6) 0.0082(2) 0.11816(8) 0.0208(4) Uani 1 1 d . . . . .
C29 C 0.16118(7) -0.1083(2) 0.08725(9) 0.0277(4) Uani 1 1 d . . . . .
H29 H 0.143803 -0.142117 0.054895 0.033 Uiso 1 1 calc R . . . .
C30 C 0.19991(8) -0.1752(3) 0.10365(10) 0.0372(6) Uani 1 1 d . . . . .
H30 H 0.209010 -0.254404 0.082397 0.045 Uiso 1 1 calc R . . . .
C31 C 0.22509(7) -0.1269(3) 0.15063(11) 0.0406(6) Uani 1 1 d . . . . .
H31 H 0.251203 -0.174634 0.162340 0.049 Uiso 1 1 calc R . . . .
C32 C 0.21246(8) -0.0095(3) 0.18065(11) 0.0435(6) Uani 1 1 d . . . . .
H32 H 0.230330 0.025510 0.212406 0.052 Uiso 1 1 calc R . . . .
C33 C 0.17402(7) 0.0578(3) 0.16501(10) 0.0356(5) Uani 1 1 d . . . . .
H33 H 0.165424 0.138066 0.186227 0.043 Uiso 1 1 calc R . . . .
C34 C 0.07418(6) 0.0489(2) 0.03435(7) 0.0181(4) Uani 1 1 d . . . . .
C35 C 0.06764(7) 0.1588(2) -0.00670(8) 0.0240(4) Uani 1 1 d . . . . .
H35 H 0.076442 0.259152 0.001368 0.029 Uiso 1 1 calc R . . . .
C36 C 0.04823(7) 0.1210(3) -0.05930(9) 0.0308(5) Uani 1 1 d . . . . .
H36 H 0.043797 0.195499 -0.087271 0.037 Uiso 1 1 calc R . . . .
C37 C 0.03544(7) -0.0243(3) -0.07095(9) 0.0309(5) Uani 1 1 d . . . . .
H37 H 0.022092 -0.049557 -0.106952 0.037 Uiso 1 1 calc R . . . .
C38 C 0.04186(7) -0.1336(3) -0.03062(9) 0.0303(5) Uani 1 1 d . . . . .
H38 H 0.033010 -0.233669 -0.039113 0.036 Uiso 1 1 calc R . . . .
C39 C 0.06113(7) -0.0981(2) 0.02213(8) 0.0237(4) Uani 1 1 d . . . . .
H39 H 0.065436 -0.173488 0.049805 0.028 Uiso 1 1 calc R . . . .
O3 O 0.06264(7) 0.5408(2) 0.07222(10) 0.0550(6) Uani 1 1 d D . . . .
H3A H 0.0747(10) 0.456(3) 0.0807(14) 0.066 Uiso 1 1 d DR . . . .
C41 C 0.02233(10) 0.5314(3) 0.08375(17) 0.0614(9) Uani 1 1 d . . . . .
H41A H 0.004929 0.607487 0.062443 0.092 Uiso 1 1 calc GR . . . .
H41B H 0.022331 0.548667 0.123208 0.092 Uiso 1 1 calc GR . . . .
H41C H 0.011014 0.431424 0.073798 0.092 Uiso 1 1 calc GR . . . .

loop_
_atom_site_aniso_label
_atom_site_aniso_U_11
_atom_site_aniso_U_22
_atom_site_aniso_U_33
_atom_site_aniso_U_23
_atom_site_aniso_U_13
_atom_site_aniso_U_12
Cl1 0.045(2) 0.173(5) 0.071(3) -0.068(3) -0.0222(17) 0.023(2)
Cl1A 0.055(2) 0.074(2) 0.055(2) -0.0204(16) -0.0030(13) -0.0036(14)
Cl2 0.0374(14) 0.0470(16) 0.0331(12) -0.0055(8) 0.0101(9) 0.0035(15)
Cl2A 0.085(3) 0.122(4) 0.0454(18) -0.029(2) 0.031(2) -0.064(2)
C40 0.0396(15) 0.0691(19) 0.0340(13) -0.0064(12) 0.0086(11) -0.0207(13)
P1 0.0186(2) 0.0169(2) 0.0131(2) -0.00094(16) 0.00649(17) -0.00279(17)
O1 0.0224(10) 0.0093(8) 0.0160(8) 0.000 -0.0025(7) 0.000
O2 0.0289(8) 0.0198(7) 0.0191(6) -0.0006(5) 0.0102(6) -0.0056(6)
N1 0.0189(8) 0.0193(8) 0.0174(7) -0.0045(6) -0.0028(6) 0.0038(6)
C1 0.0160(12) 0.0093(10) 0.0097(10) 0.000 0.0024(9) 0.000
C2 0.0153(9) 0.0127(8) 0.0110(7) -0.0013(6) 0.0041(6) -0.0012(6)
C3 0.0189(9) 0.0121(8) 0.0144(8) -0.0006(6) 0.0034(7) 0.0004(6)
C4 0.0163(9) 0.0170(8) 0.0141(8) -0.0009(6) 0.0029(7) 0.0008(7)
C5 0.0216(10) 0.0175(9) 0.0158(8) -0.0038(6) 0.0016(7) -0.0041(7)
C6 0.0226(10) 0.0113(8) 0.0177(8) -0.0015(6) 0.0034(7) -0.0019(7)
C7 0.0171(9) 0.0128(8) 0.0119(8) 0.0006(6) 0.0030(7) 0.0005(6)
C8 0.0189(9) 0.0179(8) 0.0160(8) -0.0014(7) -0.0004(7) 0.0007(7)
C9 0.0189(10) 0.0315(11) 0.0237(10) -0.0083(8) 0.0042(8) 0.0016(8)
C10 0.0155(10) 0.0427(13) 0.0302(11) -0.0095(9) 0.0022(8) -0.0027(9)
C11 0.0224(10) 0.0309(11) 0.0207(9) -0.0051(8) -0.0004(8) -0.0029(8)
C12 0.0237(10) 0.0272(10) 0.0166(9) -0.0047(7) 0.0021(8) 0.0038(8)
C13 0.0157(9) 0.0259(10) 0.0189(9) -0.0022(7) 0.0019(7) 0.0014(7)
C14 0.0329(13) 0.0530(15) 0.0350(13) -0.0198(11) -0.0017(10) -0.0090(11)
C15 0.0160(9) 0.0193(9) 0.0183(9) -0.0029(7) -0.0006(7) 0.0021(7)
C16 0.0348(12) 0.0309(11) 0.0193(9) 0.0014(8) 0.0044(9) 0.0116(9)
C17 0.0362(13) 0.0398(13) 0.0240(10) -0.0090(9) 0.0034(9) 0.0133(10)
C18 0.0205(10) 0.0240(10) 0.0362(12) -0.0099(8) -0.0039(9) 0.0038(8)
C19 0.0233(11) 0.0206(9) 0.0355(11) 0.0048(8) 0.0030(9) 0.0018(8)
C20 0.0241(11) 0.0247(10) 0.0215(9) 0.0003(7) 0.0047(8) 0.0015(8)
C21 0.0322(13) 0.0282(11) 0.0547(15) -0.0141(10) 0.0007(11) 0.0076(10)
C22 0.0131(8) 0.0121(7) 0.0096(7) -0.0009(6) -0.0001(6) 0.0008(6)
C23 0.0171(9) 0.0126(8) 0.0113(7) -0.0004(6) 0.0004(7) -0.0029(6)
C24 0.0166(9) 0.0164(8) 0.0113(8) 0.0004(6) 0.0040(7) -0.0013(7)
C25 0.0223(10) 0.0148(8) 0.0154(8) -0.0012(6) 0.0068(7) 0.0022(7)
C26 0.0215(9) 0.0110(8) 0.0167(8) -0.0005(6) 0.0058(7) 0.0004(7)
C27 0.0144(8) 0.0129(8) 0.0109(7) 0.0001(6) 0.0004(7) -0.0008(6)
C28 0.0166(9) 0.0289(10) 0.0185(9) 0.0011(7) 0.0074(7) -0.0023(7)
C29 0.0261(11) 0.0331(11) 0.0245(10) -0.0022(8) 0.0054(9) 0.0024(9)
C30 0.0305(13) 0.0440(14) 0.0399(13) 0.0028(10) 0.0140(10) 0.0122(10)
C31 0.0179(11) 0.0655(17) 0.0396(13) 0.0141(12) 0.0084(10) 0.0092(11)
C32 0.0263(13) 0.0707(18) 0.0310(13) -0.0011(12) -0.0041(10) -0.0006(12)
C33 0.0265(12) 0.0513(14) 0.0283(11) -0.0082(10) 0.0020(9) 0.0013(10)
C34 0.0157(9) 0.0247(9) 0.0153(8) -0.0019(7) 0.0066(7) 0.0003(7)
C35 0.0263(11) 0.0260(10) 0.0205(9) 0.0009(7) 0.0058(8) 0.0025(8)
C36 0.0290(12) 0.0446(13) 0.0188(10) 0.0027(9) 0.0040(9) 0.0105(10)
C37 0.0194(11) 0.0531(14) 0.0197(10) -0.0111(9) 0.0019(8) 0.0047(9)
C38 0.0247(11) 0.0376(12) 0.0295(11) -0.0145(9) 0.0066(9) -0.0075(9)
C39 0.0238(10) 0.0267(10) 0.0217(9) -0.0035(8) 0.0067(8) -0.0052(8)
O3 0.0448(12) 0.0419(11) 0.0835(15) 0.0266(10) 0.0265(11) 0.0130(9)
C41 0.0415(17) 0.0434(16) 0.104(3) 0.0177(17) 0.0270(17) 0.0098(13)

loop_
_atom_type_symbol
_atom_type_description
_atom_type_scat_dispersion_real
_atom_type_scat_dispersion_imag
_atom_type_scat_source
C C 0.0033 0.0016 'International Tables Vol C Tables 4.2.6.8 and 6.1.1.4'
H H 0.0000 0.0000 'International Tables Vol C Tables 4.2.6.8 and 6.1.1.4'
Cl Cl 0.1484 0.1585 'International Tables Vol C Tables 4.2.6.8 and 6.1.1.4'
N N 0.0061 0.0033 'International Tables Vol C Tables 4.2.6.8 and 6.1.1.4'
O O 0.0106 0.0060 'International Tables Vol C Tables 4.2.6.8 and 6.1.1.4'
P P 0.1023 0.0942 'International Tables Vol C Tables 4.2.6.8 and 6.1.1.4'

loop_
_exptl_crystal_face_index_h
_exptl_crystal_face_index_k
_exptl_crystal_face_index_l
_exptl_crystal_face_perp_dist
-9 0 35 0.0804
9 0 -35 0.0804
-27 0 31 0.0722
-15 1 -31 0.0793
-46 0 5 0.0437
45 1 -5 0.0545
11 12 1 0.2363
-11 -12 -1 0.2527
-4 12 4 0.2363
5 -12 -4 0.2529
23 0 27 0.0865
8 -10 17 0.2330
41 -1 -19 0.0726
45 0 -1 0.0493

loop_
_geom_angle_atom_site_label_1
_geom_angle_atom_site_label_2
_geom_angle_atom_site_label_3
_geom_angle
_geom_angle_site_symmetry_1
_geom_angle_site_symmetry_3
_geom_angle_publ_flag
Cl1 C40 H40A 109.3 . . ?
Cl1 C40 H40B 109.3 . . ?
Cl1A C40 Cl2A 111.7(4) . . ?
Cl1A C40 H40C 109.3 . . ?
Cl1A C40 H40D 109.3 . . ?
Cl2 C40 Cl1 111.6(4) . . ?
Cl2 C40 H40A 109.3 . . ?
Cl2 C40 H40B 109.3 . . ?
Cl2A C40 H40C 109.3 . . ?
Cl2A C40 H40D 109.3 . . ?
H40A C40 H40B 108.0 . . ?
H40C C40 H40D 107.9 . . ?
O2 P1 C24 110.02(8) . . ?
O2 P1 C28 111.71(9) . . ?
O2 P1 C34 111.40(8) . . ?
C28 P1 C24 106.05(9) . . ?
C34 P1 C24 108.96(8) . . ?
C34 P1 C28 108.52(9) . . ?
C7 O1 C7 119.01(18) 2 . ?
C4 N1 C8 120.64(15) . . ?
C4 N1 C15 120.11(15) . . ?
C8 N1 C15 117.53(15) . . ?
C2 C1 C2 111.64(19) 2 . ?
C2 C1 C22 111.30(9) . 2 ?
C2 C1 C22 110.55(9) 2 2 ?
C2 C1 C22 111.30(9) 2 . ?
C2 C1 C22 110.55(9) . . ?
C22 C1 C22 101.05(18) 2 . ?
C3 C2 C1 120.25(15) . . ?
C7 C2 C1 121.31(16) . . ?
C7 C2 C3 118.44(16) . . ?
C2 C3 H3 118.9 . . ?
C2 C3 C4 122.16(16) . . ?
C4 C3 H3 118.9 . . ?
C3 C4 N1 120.36(16) . . ?
C3 C4 C5 117.88(16) . . ?
C5 C4 N1 121.75(16) . . ?
C4 C5 H5 119.7 . . ?
C6 C5 C4 120.65(17) . . ?
C6 C5 H5 119.7 . . ?
C5 C6 H6 120.0 . . ?
C5 C6 C7 120.09(16) . . ?
C7 C6 H6 120.0 . . ?
O1 C7 C2 123.36(16) . . ?
O1 C7 C6 115.86(15) . . ?
C2 C7 C6 120.77(16) . . ?
C9 C8 N1 120.45(17) . . ?
C13 C8 N1 120.60(17) . . ?
C13 C8 C9 118.94(17) . . ?
C8 C9 H9 119.7 . . ?
C8 C9 C10 120.53(19) . . ?
C10 C9 H9 119.7 . . ?
C9 C10 H10 119.5 . . ?
C11 C10 C9 121.1(2) . . ?
C11 C10 H10 119.5 . . ?
C10 C11 C12 117.88(18) . . ?
C10 C11 C14 121.4(2) . . ?
C12 C11 C14 120.7(2) . . ?
C11 C12 H12 119.2 . . ?
C11 C12 C13 121.58(18) . . ?
C13 C12 H12 119.2 . . ?
C8 C13 C12 119.87(18) . . ?
C8 C13 H13 120.1 . . ?
C12 C13 H13 120.1 . . ?
C11 C14 H14A 109.5 . . ?
C11 C14 H14B 109.5 . . ?
C11 C14 H14C 109.5 . . ?
H14A C14 H14B 109.5 . . ?
H14A C14 H14C 109.5 . . ?
H14B C14 H14C 109.5 . . ?
C16 C15 N1 121.64(17) . . ?
C20 C15 N1 119.39(17) . . ?
C20 C15 C16 118.96(18) . . ?
C15 C16 H16 120.1 . . ?
C17 C16 C15 119.8(2) . . ?
C17 C16 H16 120.1 . . ?
C16 C17 H17 119.0 . . ?
C18 C17 C16 122.0(2) . . ?
C18 C17 H17 119.0 . . ?
C17 C18 C21 121.0(2) . . ?
C19 C18 C17 117.63(19) . . ?
C19 C18 C21 121.3(2) . . ?
C18 C19 H19 119.4 . . ?
C18 C19 C20 121.20(19) . . ?
C20 C19 H19 119.4 . . ?
C15 C20 C19 120.47(19) . . ?
C15 C20 H20 119.8 . . ?
C19 C20 H20 119.8 . . ?
C18 C21 H21A 109.5 . . ?
C18 C21 H21B 109.5 . . ?
C18 C21 H21C 109.5 . . ?
H21A C21 H21B 109.5 . . ?
H21A C21 H21C 109.5 . . ?
H21B C21 H21C 109.5 . . ?
C23 C22 C1 126.92(15) . . ?
C23 C22 C27 121.85(15) . . ?
C27 C22 C1 111.23(15) . . ?
C22 C23 H23 120.5 . . ?
C22 C23 C24 118.96(16) . . ?
C24 C23 H23 120.5 . . ?
C23 C24 P1 116.66(13) . . ?
C23 C24 C25 119.87(16) . . ?
C25 C24 P1 123.46(14) . . ?
C24 C25 H25 119.5 . . ?
C26 C25 C24 120.99(16) . . ?
C26 C25 H25 119.5 . . ?
C25 C26 H26 120.4 . . ?
C25 C26 C27 119.19(16) . . ?
C27 C26 H26 120.4 . . ?
C22 C27 C27 108.25(10) . 2 ?
C26 C27 C22 119.10(16) . . ?
C26 C27 C27 132.64(10) . 2 ?
C29 C28 P1 125.24(16) . . ?
C29 C28 C33 119.1(2) . . ?
C33 C28 P1 115.60(16) . . ?
C28 C29 H29 120.0 . . ?
C30 C29 C28 120.1(2) . . ?
C30 C29 H29 120.0 . . ?
C29 C30 H30 119.9 . . ?
C31 C30 C29 120.1(2) . . ?
C31 C30 H30 119.9 . . ?
C30 C31 H31 120.0 . . ?
C32 C31 C30 120.0(2) . . ?
C32 C31 H31 120.0 . . ?
C31 C32 H32 119.7 . . ?
C31 C32 C33 120.5(2) . . ?
C33 C32 H32 119.7 . . ?
C28 C33 H33 120.0 . . ?
C32 C33 C28 120.1(2) . . ?
C32 C33 H33 120.0 . . ?
C35 C34 P1 116.64(15) . . ?
C39 C34 P1 123.68(15) . . ?
C39 C34 C35 119.68(18) . . ?
C34 C35 H35 120.1 . . ?
C36 C35 C34 119.8(2) . . ?
C36 C35 H35 120.1 . . ?
C35 C36 H36 120.0 . . ?
C37 C36 C35 120.1(2) . . ?
C37 C36 H36 120.0 . . ?
C36 C37 H37 119.8 . . ?
C36 C37 C38 120.44(19) . . ?
C38 C37 H37 119.8 . . ?
C37 C38 H38 119.8 . . ?
C37 C38 C39 120.4(2) . . ?
C39 C38 H38 119.8 . . ?
C34 C39 H39 120.2 . . ?
C38 C39 C34 119.6(2) . . ?
C38 C39 H39 120.2 . . ?
C41 O3 H3A 108(2) . . ?
O3 C41 H41A 109.5 . . ?
O3 C41 H41B 109.5 . . ?
O3 C41 H41C 109.5 . . ?
H41A C41 H41B 109.5 . . ?
H41A C41 H41C 109.5 . . ?
H41B C41 H41C 109.5 . . ?

loop_
_geom_bond_atom_site_label_1
_geom_bond_atom_site_label_2
_geom_bond_distance
_geom_bond_site_symmetry_2
_geom_bond_publ_flag
Cl1 C40 1.786(7) . ?
Cl1A C40 1.710(6) . ?
Cl2 C40 1.745(5) . ?
Cl2A C40 1.744(6) . ?
C40 H40A 0.9900 . ?
C40 H40B 0.9900 . ?
C40 H40C 0.9900 . ?
C40 H40D 0.9900 . ?
P1 O2 1.4967(14) . ?
P1 C24 1.8085(18) . ?
P1 C28 1.804(2) . ?
P1 C34 1.7994(19) . ?
O1 C7 1.3806(19) . ?
O1 C7 1.3805(19) 2 ?
N1 C4 1.410(2) . ?
N1 C8 1.428(2) . ?
N1 C15 1.429(2) . ?
C1 C2 1.522(2) 2 ?
C1 C2 1.522(2) . ?
C1 C22 1.525(2) 2 ?
C1 C22 1.525(2) . ?
C2 C3 1.393(2) . ?
C2 C7 1.386(2) . ?
C3 H3 0.9500 . ?
C3 C4 1.394(2) . ?
C4 C5 1.408(3) . ?
C5 H5 0.9500 . ?
C5 C6 1.379(3) . ?
C6 H6 0.9500 . ?
C6 C7 1.394(2) . ?
C8 C9 1.389(3) . ?
C8 C13 1.388(3) . ?
C9 H9 0.9500 . ?
C9 C10 1.391(3) . ?
C10 H10 0.9500 . ?
C10 C11 1.387(3) . ?
C11 C12 1.389(3) . ?
C11 C14 1.510(3) . ?
C12 H12 0.9500 . ?
C12 C13 1.393(3) . ?
C13 H13 0.9500 . ?
C14 H14A 0.9800 . ?
C14 H14B 0.9800 . ?
C14 H14C 0.9800 . ?
C15 C16 1.391(3) . ?
C15 C20 1.387(3) . ?
C16 H16 0.9500 . ?
C16 C17 1.389(3) . ?
C17 H17 0.9500 . ?
C17 C18 1.388(3) . ?
C18 C19 1.386(3) . ?
C18 C21 1.511(3) . ?
C19 H19 0.9500 . ?
C19 C20 1.393(3) . ?
C20 H20 0.9500 . ?
C21 H21A 0.9800 . ?
C21 H21B 0.9800 . ?
C21 H21C 0.9800 . ?
C22 C23 1.381(2) . ?
C22 C27 1.402(2) . ?
C23 H23 0.9500 . ?
C23 C24 1.395(2) . ?
C24 C25 1.401(2) . ?
C25 H25 0.9500 . ?
C25 C26 1.392(3) . ?
C26 H26 0.9500 . ?
C26 C27 1.401(2) . ?
C27 C27 1.476(3) 2 ?
C28 C29 1.391(3) . ?
C28 C33 1.393(3) . ?
C29 H29 0.9500 . ?
C29 C30 1.390(3) . ?
C30 H30 0.9500 . ?
C30 C31 1.376(4) . ?
C31 H31 0.9500 . ?
C31 C32 1.376(4) . ?
C32 H32 0.9500 . ?
C32 C33 1.381(4) . ?
C33 H33 0.9500 . ?
C34 C35 1.398(3) . ?
C34 C39 1.395(3) . ?
C35 H35 0.9500 . ?
C35 C36 1.389(3) . ?
C36 H36 0.9500 . ?
C36 C37 1.376(3) . ?
C37 H37 0.9500 . ?
C37 C38 1.382(3) . ?
C38 H38 0.9500 . ?
C38 C39 1.386(3) . ?
C39 H39 0.9500 . ?
O3 H3A 0.861(18) . ?
O3 C41 1.376(4) . ?
C41 H41A 0.9800 . ?
C41 H41B 0.9800 . ?
C41 H41C 0.9800 . ?

loop_
_geom_hbond_atom_site_label_D
_geom_hbond_atom_site_label_H
_geom_hbond_atom_site_label_A
_geom_hbond_distance_DH
_geom_hbond_distance_HA
_geom_hbond_distance_DA
_geom_hbond_angle_DHA
_geom_hbond_site_symmetry_A
_geom_hbond_publ_flag
O3 H3A O2 0.861(18) 1.935(19) 2.794(2) 175(4) . yes

loop_
_geom_torsion_atom_site_label_1
_geom_torsion_atom_site_label_2
_geom_torsion_atom_site_label_3
_geom_torsion_atom_site_label_4
_geom_torsion
_geom_torsion_site_symmetry_1
_geom_torsion_site_symmetry_2
_geom_torsion_site_symmetry_3
_geom_torsion_site_symmetry_4
_geom_torsion_publ_flag
P1 C24 C25 C26 -177.45(14) . . . . ?
P1 C28 C29 C30 178.43(18) . . . . ?
P1 C28 C33 C32 -178.5(2) . . . . ?
P1 C34 C35 C36 -179.50(16) . . . . ?
P1 C34 C39 C38 179.51(16) . . . . ?
O2 P1 C24 C23 9.14(16) . . . . ?
O2 P1 C24 C25 -171.52(15) . . . . ?
O2 P1 C28 C29 -130.03(18) . . . . ?
O2 P1 C28 C33 47.52(19) . . . . ?
O2 P1 C34 C35 4.98(18) . . . . ?
O2 P1 C34 C39 -174.49(16) . . . . ?
N1 C4 C5 C6 178.41(17) . . . . ?
N1 C8 C9 C10 176.3(2) . . . . ?
N1 C8 C13 C12 -175.18(18) . . . . ?
N1 C15 C16 C17 178.3(2) . . . . ?
N1 C15 C20 C19 -177.41(18) . . . . ?
C1 C2 C3 C4 178.97(14) . . . . ?
C1 C2 C7 O1 -1.0(3) . . . . ?
C1 C2 C7 C6 179.99(14) . . . . ?
C1 C22 C23 C24 179.70(14) . . . . ?
C1 C22 C27 C26 -178.56(14) . . . . ?
C1 C22 C27 C27 0.6(2) . . . 2 ?
C2 C1 C2 C3 -179.58(18) 2 . . . ?
C2 C1 C2 C7 0.47(12) 2 . . . ?
C2 C1 C22 C23 62.5(2) 2 . . . ?
C2 C1 C22 C23 -62.1(2) . . . . ?
C2 C1 C22 C27 117.68(16) . . . . ?
C2 C1 C22 C27 -117.65(16) 2 . . . ?
C2 C3 C4 N1 -177.61(17) . . . . ?
C2 C3 C4 C5 1.3(3) . . . . ?
C3 C2 C7 O1 179.07(15) . . . . ?
C3 C2 C7 C6 0.0(3) . . . . ?
C3 C4 C5 C6 -0.5(3) . . . . ?
C4 N1 C8 C9 -125.5(2) . . . . ?
C4 N1 C8 C13 53.7(3) . . . . ?
C4 N1 C15 C16 46.7(3) . . . . ?
C4 N1 C15 C20 -134.61(19) . . . . ?
C4 C5 C6 C7 -0.5(3) . . . . ?
C5 C6 C7 O1 -178.35(15) . . . . ?
C5 C6 C7 C2 0.7(3) . . . . ?
C7 O1 C7 C2 0.50(13) 2 . . . ?
C7 O1 C7 C6 179.57(18) 2 . . . ?
C7 C2 C3 C4 -1.1(3) . . . . ?
C8 N1 C4 C3 -166.62(17) . . . . ?
C8 N1 C4 C5 14.5(3) . . . . ?
C8 N1 C15 C16 -118.5(2) . . . . ?
C8 N1 C15 C20 60.2(2) . . . . ?
C8 C9 C10 C11 -0.4(3) . . . . ?
C9 C8 C13 C12 4.0(3) . . . . ?
C9 C10 C11 C12 2.6(3) . . . . ?
C9 C10 C11 C14 -177.9(2) . . . . ?
C10 C11 C12 C13 -1.5(3) . . . . ?
C11 C12 C13 C8 -1.8(3) . . . . ?
C13 C8 C9 C10 -2.9(3) . . . . ?
C14 C11 C12 C13 179.0(2) . . . . ?
C15 N1 C4 C3 28.7(3) . . . . ?
C15 N1 C4 C5 -150.18(18) . . . . ?
C15 N1 C8 C9 39.6(3) . . . . ?
C15 N1 C8 C13 -141.23(18) . . . . ?
C15 C16 C17 C18 -1.1(4) . . . . ?
C16 C15 C20 C19 1.3(3) . . . . ?
C16 C17 C18 C19 1.6(4) . . . . ?
C16 C17 C18 C21 -176.8(2) . . . . ?
C17 C18 C19 C20 -0.6(3) . . . . ?
C18 C19 C20 C15 -0.8(3) . . . . ?
C20 C15 C16 C17 -0.4(3) . . . . ?
C21 C18 C19 C20 177.8(2) . . . . ?
C22 C1 C2 C3 -55.11(19) . . . . ?
C22 C1 C2 C3 56.36(19) 2 . . . ?
C22 C1 C2 C7 124.95(18) . . . . ?
C22 C1 C2 C7 -123.59(18) 2 . . . ?
C22 C1 C22 C23 179.9(2) 2 . . . ?
C22 C1 C22 C27 -0.26(9) 2 . . . ?
C22 C23 C24 P1 177.89(13) . . . . ?
C22 C23 C24 C25 -1.5(3) . . . . ?
C23 C22 C27 C26 1.3(3) . . . . ?
C23 C22 C27 C27 -179.54(17) . . . 2 ?
C23 C24 C25 C26 1.9(3) . . . . ?
C24 P1 C28 C29 110.11(19) . . . . ?
C24 P1 C28 C33 -72.35(18) . . . . ?
C24 P1 C34 C35 126.54(16) . . . . ?
C24 P1 C34 C39 -52.93(19) . . . . ?
C24 C25 C26 C27 -0.7(3) . . . . ?
C25 C26 C27 C22 -0.9(3) . . . . ?
C25 C26 C27 C27 -179.8(2) . . . 2 ?
C27 C22 C23 C24 -0.1(3) . . . . ?
C28 P1 C24 C23 130.11(14) . . . . ?
C28 P1 C24 C25 -50.55(18) . . . . ?
C28 P1 C34 C35 -118.41(16) . . . . ?
C28 P1 C34 C39 62.12(19) . . . . ?
C28 C29 C30 C31 0.3(4) . . . . ?
C29 C28 C33 C32 -0.8(4) . . . . ?
C29 C30 C31 C32 -1.8(4) . . . . ?
C30 C31 C32 C33 2.0(4) . . . . ?
C31 C32 C33 C28 -0.7(4) . . . . ?
C33 C28 C29 C30 1.0(3) . . . . ?
C34 P1 C24 C23 -113.26(14) . . . . ?
C34 P1 C24 C25 66.08(18) . . . . ?
C34 P1 C28 C29 -6.8(2) . . . . ?
C34 P1 C28 C33 170.72(17) . . . . ?
C34 C35 C36 C37 0.1(3) . . . . ?
C35 C34 C39 C38 0.1(3) . . . . ?
C35 C36 C37 C38 -0.2(3) . . . . ?
C36 C37 C38 C39 0.3(3) . . . . ?
C37 C38 C39 C34 -0.2(3) . . . . ?
C39 C34 C35 C36 0.0(3) . . . . ?

loop_
_exptl_oxdiff_crystal_face_indexfrac_h
_exptl_oxdiff_crystal_face_indexfrac_k
_exptl_oxdiff_crystal_face_indexfrac_l
_exptl_oxdiff_crystal_face_x
_exptl_oxdiff_crystal_face_y
_exptl_oxdiff_crystal_face_z
-8.9822 0.0003 34.9867 0.4331 0.9140 0.0517
8.9822 -0.0003 -34.9867 -0.4331 -0.9140 -0.0517
-26.9794 0.0010 30.9915 0.7640 0.6566 -0.0561
-15.0095 1.0003 -30.9845 0.0915 -1.0061 -0.0918
-45.9862 0.0017 5.0058 0.9557 -0.2290 -0.2321
44.9870 0.9982 -5.0058 -0.9199 0.2091 0.3038
11.0044 11.9973 0.9956 -0.0222 -0.0257 0.9865
-11.0044 -11.9973 -0.9956 0.0222 0.0257 -0.9865
-3.9905 11.9979 3.9969 0.2993 -0.0618 0.9148
4.9903 -11.9979 -3.9971 -0.3193 0.0698 -0.9094
23.0062 -0.0008 26.9846 -0.2645 0.9459 0.2003
8.0000 -9.9984 16.9931 -0.1956 0.6620 -0.6793
40.9807 -1.0013 -18.9988 -0.9729 -0.1939 0.0882
44.9883 -0.0016 -1.0073 -0.9068 0.3337 0.2381
